data_4123023
loop_
_publ_author_name
'Guo, Chang'
'Sahoo, Basudev'
'Daniliuc, Constantin G.'
'Glorius, Frank'

_publ_section_title
;
 N-Heterocyclic Carbene Catalyzed Switchable Reactions of Enals with
 Azoalkenes: Formal [4 + 3] and [4 + 1] Annulations for the Synthesis of
 1,2-Diazepines and Pyrazoles.
;
_journal_name_full 'Journal of the American Chemical Society'
_journal_page_first 141203132036004
_journal_paper_doi 10.1021/ja510737n
_journal_year 2014
_chemical_absolute_configuration ad
_chemical_formula_sum 'C20 H22 N2 O4'
_chemical_formula_weight 354.39
_space_group_crystal_system monoclinic
_space_group_IT_number 4
_space_group_name_Hall 'P 2yb'
_space_group_name_H-M_alt 'P 1 21 1'
_symmetry_space_group_name_Hall 'P 2yb'
_symmetry_space_group_name_H-M 'P 1 21 1'
_atom_sites_solution_hydrogens geom
_cell_angle_alpha 90
_cell_angle_beta 92.489(3)
_cell_angle_gamma 90
_cell_formula_units_Z 4
_cell_length_a 5.8916(3)
_cell_length_b 11.8596(5)
_cell_length_c 25.8111(11)
_cell_measurement_reflns_used 3286
_cell_measurement_temperature 100.(2)
_cell_measurement_theta_max 58.7606
_cell_measurement_theta_min 3.4279
_cell_volume 1801.77(14)
_computing_cell_refinement 'SAINT V8.34A (Bruker AXS Inc., 2013)'
_computing_data_collection
;
APEX2 v.2014.1-1 (Bruker AXS Inc., 2014)
;
_computing_data_reduction 'SAINT V8.34A (Bruker AXS Inc., 2013)'
_computing_molecular_graphics 'XP (Sheldrick, 2014)'
_computing_publication_material 'SHELXL-2014 (Sheldrick, 2014)'
_computing_structure_refinement 'SHELXL-2014 (Sheldrick, 2014)'
_computing_structure_solution 'SHELXL-2014 (Sheldrick, 2014)'
_diffrn_ambient_temperature 100.(2)
_diffrn_detector_area_resol_mean 10.4167
_diffrn_measured_fraction_theta_full 1.000
_diffrn_measured_fraction_theta_max 1.000
_diffrn_measurement_device_type 'Bruker D8 Venture PHOTON 100 CMOS'
_diffrn_measurement_method 'omega and phi scans'
_diffrn_radiation_monochromator 'MX mirror'
_diffrn_radiation_type 'Cu K\a'
_diffrn_radiation_wavelength 1.54178
_diffrn_reflns_av_R_equivalents 0.0871
_diffrn_reflns_av_unetI/netI 0.0844
_diffrn_reflns_limit_h_max 6
_diffrn_reflns_limit_h_min -6
_diffrn_reflns_limit_k_max 13
_diffrn_reflns_limit_k_min -13
_diffrn_reflns_limit_l_max 28
_diffrn_reflns_limit_l_min -28
_diffrn_reflns_number 15935
_diffrn_reflns_theta_full 58.91
_diffrn_reflns_theta_max 58.91
_diffrn_reflns_theta_min 3.43
_diffrn_source 'Cu ImS'
_diffrn_source_type 'micro focus tube'
_exptl_absorpt_coefficient_mu 0.749
_exptl_absorpt_correction_T_max 0.95
_exptl_absorpt_correction_T_min 0.81
_exptl_absorpt_correction_type multi-scan
_exptl_absorpt_process_details
;
Bruker AXS (2014). SADABS, Version 2014/2, Bruker AXS Inc., Madison, Wisconsin,
USA.
;
_exptl_crystal_colour colourless
_exptl_crystal_density_diffrn 1.306
_exptl_crystal_density_method 'not measured'
_exptl_crystal_description plate
_exptl_crystal_F_000 752
_exptl_crystal_size_max 0.191
_exptl_crystal_size_mid 0.178
_exptl_crystal_size_min 0.067
_refine_diff_density_max 0.331
_refine_diff_density_min -0.207
_refine_ls_abs_structure_details
;
Flack x determined using 1550 quotients [(I+)-(I-)]/[(I+)+(I-)]
(Parsons, Flack and Wagner, Acta Cryst. B69 (2013) 249-259).
;
_refine_ls_abs_structure_Flack 0.0(2)
_refine_ls_extinction_method none
_refine_ls_goodness_of_fit_ref 1.054
_refine_ls_hydrogen_treatment constr
_refine_ls_matrix_type full
_refine_ls_number_parameters 472
_refine_ls_number_reflns 5175
_refine_ls_number_restraints 25
_refine_ls_restrained_S_all 1.065
_refine_ls_R_factor_all 0.0762
_refine_ls_R_factor_gt 0.0542
_refine_ls_shift/su_max 0.000
_refine_ls_shift/su_mean 0.000
_refine_ls_structure_factor_coef Fsqd
_refine_ls_weighting_details 'w=1/[\s^2^(Fo^2^)+(0.0446P)^2^+0.3899P] where P=(Fo^2^+2Fc^2^)/3'
_refine_ls_weighting_scheme calc
_refine_ls_wR_factor_gt 0.1121
_refine_ls_wR_factor_ref 0.1222
_reflns_number_gt 4069
_reflns_number_total 5175
_reflns_threshold_expression 'I > 2\s(I)'
_cod_data_source_file ja510737n_si_002.cif
_cod_data_source_block glo7735
_cod_database_code 4123023

loop_
_space_group_symop_operation_xyz
'x, y, z'
'-x, y+1/2, -z'

loop_
_atom_site_type_symbol
_atom_site_label
_atom_site_fract_x
_atom_site_fract_y
_atom_site_fract_z
_atom_site_U_iso_or_equiv
_atom_site_adp_type
_atom_site_calc_flag
_atom_site_refinement_flags_adp
_atom_site_refinement_flags_posn
_atom_site_occupancy
N N1A 0.8091(8) 0.7270(4) 0.87285(19) 0.0207(12) Uani d . . 1
N N2A 0.8374(8) 0.8464(4) 0.86602(19) 0.0184(11) Uani d . . 1
O O1A 0.9947(7) 1.0143(3) 0.89440(16) 0.0238(10) Uani d . . 1
O O2A 0.6364(10) 0.8227(4) 0.7896(2) 0.0504(16) Uani d . . 1
O O4A 1.5900(6) 0.7293(4) 0.99130(16) 0.0255(10) Uani d . . 1
C C1A 0.9946(10) 0.6704(5) 0.8787(2) 0.0211(15) Uani d . . 1
C C2A 1.2259(10) 0.7214(5) 0.8785(2) 0.0212(14) Uani d . . 1
H H201 1.2331 0.7747 0.8491 0.025 Uiso calc U R 1
H H202 1.3394 0.6613 0.8735 0.025 Uiso calc U R 1
C C3A 1.2857(9) 0.7846(5) 0.9297(2) 0.0209(14) Uani d . . 1
H H3A 1.4076 0.8404 0.9225 0.025 Uiso calc U R 1
C C4A 1.0769(9) 0.8513(5) 0.9465(2) 0.0182(14) Uani d . . 1
H H401 0.9652 0.7987 0.9609 0.022 Uiso calc U R 1
H H402 1.124 0.9056 0.9741 0.022 Uiso calc U R 1
C C5A 0.9683(10) 0.9136(5) 0.9014(2) 0.0216(15) Uani d . . 1
C C6A 0.6983(11) 0.8850(5) 0.8231(3) 0.0212(15) Uani d . . 1
O O3A 0.6452(8) 0.9908(4) 0.82831(17) 0.0331(12) Uani d . . 1
C C7A 0.5199(12) 1.0521(6) 0.7855(3) 0.0296(17) Uani d U . 1
C C8A 0.6438(12) 1.0466(8) 0.7370(3) 0.054(2) Uani d U . 1
H H801 0.6437 0.9688 0.7243 0.08 Uiso calc U R 1
H H802 0.5692 1.0956 0.7109 0.08 Uiso calc U R 1
H H803 0.8008 1.0718 0.7438 0.08 Uiso calc U R 1
C C9A 0.515(3) 1.1688(9) 0.8065(5) 0.130(6) Uani d U . 1
H H901 0.4322 1.1696 0.8385 0.195 Uiso calc U R 1
H H902 0.6713 1.195 0.8138 0.195 Uiso calc U R 1
H H903 0.4397 1.2188 0.7809 0.195 Uiso calc U R 1
C C10A 0.2844(13) 1.0052(10) 0.7782(4) 0.084(4) Uani d U . 1
H H10A 0.2068 1.01 0.8109 0.126 Uiso calc U R 1
H H10B 0.1998 1.0487 0.7515 0.126 Uiso calc U R 1
H H10C 0.2929 0.9261 0.7673 0.126 Uiso calc U R 1
C C11A 1.3733(10) 0.7105(5) 0.9726(2) 0.0208(14) Uani d . . 1
C C12A 1.2843(11) 0.6223(6) 0.9997(3) 0.0304(16) Uani d . . 1
H H12A 1.1378 0.5898 0.9941 0.036 Uiso calc U R 1
C C13A 1.4537(11) 0.5889(6) 1.0375(3) 0.0278(16) Uani d . . 1
H H13A 1.4402 0.5317 1.063 0.033 Uiso calc U R 1
C C14A 1.6350(11) 0.6536(5) 1.0305(2) 0.0266(16) Uani d . . 1
H H14A 1.7754 0.6479 1.0498 0.032 Uiso calc U R 1
C C15A 0.9604(10) 0.5457(5) 0.8864(2) 0.0191(14) Uani d . . 1
C C16A 0.7619(10) 0.5077(5) 0.9097(2) 0.0263(16) Uani d . . 1
H H16A 0.654 0.5604 0.9215 0.032 Uiso calc U R 1
C C17A 0.7258(11) 0.3934(5) 0.9153(3) 0.0285(16) Uani d . . 1
H H17A 0.5921 0.3672 0.9307 0.034 Uiso calc U R 1
C C18A 0.8860(11) 0.3156(6) 0.8981(3) 0.0322(17) Uani d . . 1
H H18A 0.8595 0.237 0.9016 0.039 Uiso calc U R 1
C C19A 1.0779(11) 0.3523(6) 0.8765(3) 0.0328(17) Uani d . . 1
H H19A 1.1851 0.2992 0.8649 0.039 Uiso calc U R 1
C C20A 1.1200(11) 0.4690(5) 0.8712(3) 0.0289(16) Uani d . . 1
H H20A 1.2576 0.4944 0.8573 0.035 Uiso calc U R 1
N N1B 0.1140(8) 0.2329(4) 0.63609(19) 0.0173(11) Uani d . . 1
N N2B 0.1225(8) 0.3523(4) 0.6384(2) 0.0185(12) Uani d . . 1
O O1B 0.0235(7) 0.5247(3) 0.60419(16) 0.0214(10) Uani d . . 1
O O2B 0.2005(8) 0.3504(4) 0.72573(17) 0.0315(11) Uani d . . 1
O O3B 0.3715(6) 0.4774(3) 0.67466(15) 0.0189(10) Uani d . . 1
O O4B -0.6012(6) 0.2021(3) 0.52189(16) 0.0220(10) Uani d . . 1
C C1B -0.0821(9) 0.1879(5) 0.6246(2) 0.0134(13) Uani d . . 1
C C2B -0.2932(9) 0.2571(5) 0.6157(2) 0.0156(13) Uani d . . 1
H H211 -0.2994 0.3154 0.6431 0.019 Uiso calc U R 1
H H212 -0.428 0.2079 0.6183 0.019 Uiso calc U R 1
C C3B -0.3010(9) 0.3148(5) 0.5621(2) 0.0179(14) Uani d . . 1
H H3B -0.4096 0.3795 0.5633 0.021 Uiso calc U R 1
C C4B -0.0639(9) 0.3629(5) 0.5517(2) 0.0151(13) Uani d . . 1
H H411 0.0392 0.3008 0.5426 0.018 Uiso calc U R 1
H H412 -0.0756 0.4159 0.5221 0.018 Uiso calc U R 1
C C5B 0.0316(9) 0.4231(5) 0.5989(2) 0.0158(14) Uani d . . 1
C C6B 0.2336(10) 0.3930(5) 0.6852(2) 0.0188(14) Uani d . . 1
C C7B 0.4618(10) 0.5531(5) 0.7174(2) 0.0212(14) Uani d . . 1
C C8B 0.2615(10) 0.6092(6) 0.7415(3) 0.0300(16) Uani d . . 1
H H811 0.1617 0.6421 0.7142 0.045 Uiso calc U R 1
H H812 0.316 0.6688 0.7653 0.045 Uiso calc U R 1
H H813 0.1768 0.5531 0.7608 0.045 Uiso calc U R 1
C C9B 0.6002(10) 0.6379(5) 0.6884(3) 0.0276(16) Uani d . . 1
H H911 0.717 0.5983 0.6695 0.041 Uiso calc U R 1
H H912 0.6729 0.6908 0.7131 0.041 Uiso calc U R 1
H H913 0.5003 0.6793 0.6638 0.041 Uiso calc U R 1
C C10B 0.6074(12) 0.4880(6) 0.7570(3) 0.0366(18) Uani d . . 1
H H10D 0.5114 0.4361 0.7759 0.055 Uiso calc U R 1
H H10E 0.6819 0.5408 0.7815 0.055 Uiso calc U R 1
H H10F 0.723 0.4451 0.7393 0.055 Uiso calc U R 1
C C11B -0.3807(9) 0.2387(5) 0.5195(2) 0.0159(13) Uani d . . 1
C C12B -0.2858(10) 0.1921(5) 0.4782(2) 0.0185(13) Uani d . . 1
H H12B -0.1355 0.2041 0.4675 0.022 Uiso calc U R 1
C C13B -0.4534(10) 0.1211(5) 0.4534(2) 0.0212(14) Uani d . . 1
H H13B -0.4366 0.076 0.4234 0.025 Uiso calc U R 1
C C14B -0.6391(10) 0.1309(5) 0.4811(2) 0.0235(15) Uani d . . 1
H H14B -0.7788 0.0933 0.4734 0.028 Uiso calc U R 1
C C15B -0.0838(10) 0.0635(5) 0.6192(2) 0.0162(14) Uani d . . 1
C C16B 0.1040(10) -0.0001(5) 0.6367(3) 0.0259(16) Uani d . . 1
H H16B 0.2363 0.0367 0.6506 0.031 Uiso calc U R 1
C C17B 0.0979(11) -0.1162(5) 0.6340(3) 0.0306(17) Uani d . . 1
H H17B 0.2244 -0.1586 0.6471 0.037 Uiso calc U R 1
C C18B -0.0894(10) -0.1715(5) 0.6125(2) 0.0245(15) Uani d . . 1
H H18B -0.0919 -0.2515 0.6108 0.029 Uiso calc U R 1
C C19B -0.2727(11) -0.1098(5) 0.5934(3) 0.0262(16) Uani d . . 1
H H19B -0.4003 -0.1472 0.5776 0.031 Uiso calc U R 1
C C20B -0.2715(10) 0.0072(5) 0.5973(2) 0.0221(15) Uani d . . 1
H H20B -0.4002 0.049 0.5849 0.027 Uiso calc U R 1

loop_
_atom_site_aniso_label
_atom_site_aniso_U_11
_atom_site_aniso_U_22
_atom_site_aniso_U_33
_atom_site_aniso_U_12
_atom_site_aniso_U_13
_atom_site_aniso_U_23
N1A 0.025(3) 0.010(3) 0.027(3) 0.000(2) -0.004(2) -0.001(2)
N2A 0.026(3) 0.010(3) 0.019(3) -0.002(2) -0.005(2) 0.001(2)
O1A 0.030(3) 0.014(2) 0.027(3) -0.0017(19) -0.0029(19) 0.006(2)
O2A 0.088(4) 0.022(3) 0.038(3) 0.002(3) -0.036(3) 0.001(3)
O4A 0.019(2) 0.029(3) 0.027(2) -0.001(2) -0.0062(18) 0.004(2)
C1A 0.022(4) 0.022(4) 0.018(3) 0.000(3) -0.004(3) -0.004(3)
C2A 0.021(3) 0.025(4) 0.018(3) 0.004(3) 0.004(3) -0.002(3)
C3A 0.014(3) 0.023(3) 0.026(4) -0.004(3) 0.000(3) 0.006(3)
C4A 0.019(3) 0.017(3) 0.019(3) -0.002(3) 0.003(3) -0.001(3)
C5A 0.021(4) 0.024(4) 0.020(4) 0.000(3) 0.003(3) -0.001(3)
C6A 0.026(3) 0.017(4) 0.020(4) 0.000(3) -0.007(3) 0.001(3)
O3A 0.051(3) 0.024(3) 0.023(3) 0.017(2) -0.012(2) -0.003(2)
C7A 0.044(4) 0.028(4) 0.016(4) 0.016(3) -0.007(3) 0.005(3)
C8A 0.025(4) 0.081(6) 0.054(5) 0.006(4) 0.002(4) 0.045(5)
C9A 0.239(15) 0.062(7) 0.081(8) 0.096(9) -0.086(9) -0.027(6)
C10A 0.026(4) 0.150(10) 0.077(7) 0.010(5) -0.002(4) 0.071(7)
C11A 0.020(3) 0.023(4) 0.019(3) 0.002(3) 0.000(3) -0.001(3)
C12A 0.025(3) 0.033(4) 0.033(4) 0.000(3) -0.004(3) 0.013(4)
C13A 0.027(4) 0.029(4) 0.028(4) 0.003(3) 0.002(3) 0.008(3)
C14A 0.026(4) 0.033(4) 0.020(4) 0.009(3) -0.006(3) 0.000(3)
C15A 0.022(3) 0.021(3) 0.014(3) -0.002(3) -0.007(3) 0.005(3)
C16A 0.026(4) 0.022(4) 0.031(4) 0.000(3) -0.005(3) 0.000(3)
C17A 0.028(4) 0.024(4) 0.033(4) -0.003(3) -0.002(3) 0.007(3)
C18A 0.034(4) 0.022(4) 0.040(4) -0.006(3) -0.008(3) 0.001(3)
C19A 0.037(4) 0.021(4) 0.041(4) 0.001(3) 0.008(3) -0.002(4)
C20A 0.028(4) 0.023(4) 0.036(4) 0.003(3) 0.004(3) 0.000(3)
N1B 0.020(3) 0.007(3) 0.024(3) 0.001(2) 0.000(2) 0.002(2)
N2B 0.019(3) 0.013(3) 0.023(3) 0.001(2) -0.007(2) 0.002(2)
O1B 0.025(2) 0.010(2) 0.029(3) 0.0020(18) -0.0025(19) -0.0044(19)
O2B 0.042(3) 0.029(3) 0.023(3) -0.012(2) -0.009(2) 0.008(2)
O3B 0.019(2) 0.016(2) 0.022(2) -0.0046(18) -0.0019(17) -0.0015(19)
O4B 0.017(2) 0.020(2) 0.029(2) 0.0002(18) -0.0033(17) -0.006(2)
C1B 0.011(3) 0.016(3) 0.013(3) 0.001(2) 0.001(2) 0.004(3)
C2B 0.016(3) 0.013(3) 0.017(3) 0.001(2) 0.003(2) -0.001(3)
C3B 0.014(3) 0.015(3) 0.024(3) 0.004(2) -0.003(2) -0.005(3)
C4B 0.016(3) 0.012(3) 0.017(3) 0.001(2) -0.002(2) 0.000(3)
C5B 0.007(3) 0.019(4) 0.020(3) 0.000(2) -0.002(2) 0.002(3)
C6B 0.023(3) 0.014(3) 0.020(4) 0.000(3) -0.002(3) 0.002(3)
C7B 0.025(3) 0.023(4) 0.015(3) -0.005(3) -0.004(3) -0.003(3)
C8B 0.023(3) 0.031(4) 0.036(4) -0.004(3) 0.002(3) -0.012(4)
C9B 0.029(4) 0.026(4) 0.028(4) -0.009(3) 0.001(3) -0.011(3)
C10B 0.036(4) 0.035(4) 0.037(4) -0.004(3) -0.015(3) 0.005(4)
C11B 0.012(3) 0.013(3) 0.022(3) 0.003(2) -0.003(2) 0.006(3)
C12B 0.019(3) 0.020(3) 0.016(3) 0.002(3) -0.002(2) 0.000(3)
C13B 0.030(3) 0.013(3) 0.021(3) 0.007(3) -0.007(3) 0.000(3)
C14B 0.024(3) 0.020(4) 0.026(4) 0.003(3) -0.011(3) -0.002(3)
C15B 0.021(3) 0.013(3) 0.015(3) -0.002(3) 0.000(3) 0.002(3)
C16B 0.018(3) 0.021(4) 0.038(4) -0.001(3) -0.006(3) 0.001(3)
C17B 0.026(4) 0.019(4) 0.047(5) 0.008(3) 0.001(3) 0.003(3)
C18B 0.031(4) 0.007(3) 0.036(4) -0.001(3) 0.005(3) 0.000(3)
C19B 0.030(4) 0.024(4) 0.025(4) -0.009(3) 0.000(3) -0.001(3)
C20B 0.016(3) 0.023(4) 0.027(4) 0.000(3) 0.002(3) -0.001(3)

loop_
_atom_type_symbol
_atom_type_description
_atom_type_scat_dispersion_real
_atom_type_scat_dispersion_imag
_atom_type_scat_source
C C 0.0181 0.0091 'International Tables Vol C Tables 4.2.6.8 and 6.1.1.4'
H H 0.0000 0.0000 'International Tables Vol C Tables 4.2.6.8 and 6.1.1.4'
N N 0.0311 0.0180 'International Tables Vol C Tables 4.2.6.8 and 6.1.1.4'
O O 0.0492 0.0322 'International Tables Vol C Tables 4.2.6.8 and 6.1.1.4'

loop_
_geom_angle_atom_site_label_1
_geom_angle_atom_site_label_2
_geom_angle_atom_site_label_3
_geom_angle
C1A N1A N2A 115.2(5)
C5A N2A C6A 126.8(5)
C5A N2A N1A 122.6(5)
C6A N2A N1A 110.2(5)
C11A O4A C14A 107.5(5)
N1A C1A C2A 124.1(6)
N1A C1A C15A 114.2(5)
C2A C1A C15A 121.7(5)
C1A C2A C3A 111.6(5)
C1A C2A H201 109.3
C3A C2A H201 109.3
C1A C2A H202 109.3
C3A C2A H202 109.3
H201 C2A H202 108.0
C11A C3A C4A 110.4(5)
C11A C3A C2A 114.1(5)
C4A C3A C2A 109.5(5)
C11A C3A H3A 107.5
C4A C3A H3A 107.5
C2A C3A H3A 107.5
C5A C4A C3A 110.7(5)
C5A C4A H401 109.5
C3A C4A H401 109.5
C5A C4A H402 109.5
C3A C4A H402 109.5
H401 C4A H402 108.1
O1A C5A N2A 121.7(6)
O1A C5A C4A 123.1(6)
N2A C5A C4A 115.2(5)
O2A C6A O3A 127.5(6)
O2A C6A N2A 121.1(6)
O3A C6A N2A 111.3(6)
C6A O3A C7A 120.5(5)
C8A C7A C9A 111.5(9)
C8A C7A O3A 111.0(6)
C9A C7A O3A 101.6(6)
C8A C7A C10A 111.4(7)
C9A C7A C10A 111.2(9)
O3A C7A C10A 109.8(6)
C7A C8A H801 109.5
C7A C8A H802 109.5
H801 C8A H802 109.5
C7A C8A H803 109.5
H801 C8A H803 109.5
H802 C8A H803 109.5
C7A C9A H901 109.5
C7A C9A H902 109.5
H901 C9A H902 109.5
C7A C9A H903 109.5
H901 C9A H903 109.5
H902 C9A H903 109.5
C7A C10A H10A 109.5
C7A C10A H10B 109.5
H10A C10A H10B 109.5
C7A C10A H10C 109.5
H10A C10A H10C 109.5
H10B C10A H10C 109.5
O4A C11A C12A 108.5(5)
O4A C11A C3A 117.1(5)
C12A C11A C3A 134.4(6)
C11A C12A C13A 106.8(6)
C11A C12A H12A 126.6
C13A C12A H12A 126.6
C14A C13A C12A 106.8(6)
C14A C13A H13A 126.6
C12A C13A H13A 126.6
C13A C14A O4A 110.3(6)
C13A C14A H14A 124.8
O4A C14A H14A 124.8
C20A C15A C16A 119.9(6)
C20A C15A C1A 120.9(5)
C16A C15A C1A 119.2(6)
C17A C16A C15A 119.5(6)
C17A C16A H16A 120.3
C15A C16A H16A 120.3
C16A C17A C18A 120.2(6)
C16A C17A H17A 119.9
C18A C17A H17A 119.9
C19A C18A C17A 120.2(6)
C19A C18A H18A 119.9
C17A C18A H18A 119.9
C18A C19A C20A 120.5(6)
C18A C19A H19A 119.7
C20A C19A H19A 119.7
C15A C20A C19A 119.6(6)
C15A C20A H20A 120.2
C19A C20A H20A 120.2
C1B N1B N2B 116.8(5)
C5B N2B N1B 123.6(5)
C5B N2B C6B 123.7(5)
N1B N2B C6B 112.7(5)
C6B O3B C7B 120.0(5)
C14B O4B C11B 106.6(5)
N1B C1B C15B 115.7(5)
N1B C1B C2B 122.3(5)
C15B C1B C2B 121.9(5)
C1B C2B C3B 111.8(5)
C1B C2B H211 109.2
C3B C2B H211 109.2
C1B C2B H212 109.2
C3B C2B H212 109.2
H211 C2B H212 107.9
C11B C3B C2B 113.0(5)
C11B C3B C4B 110.9(5)
C2B C3B C4B 109.1(5)
C11B C3B H3B 107.9
C2B C3B H3B 107.9
C4B C3B H3B 107.9
C5B C4B C3B 110.2(5)
C5B C4B H411 109.6
C3B C4B H411 109.6
C5B C4B H412 109.6
C3B C4B H412 109.6
H411 C4B H412 108.1
O1B C5B N2B 121.7(6)
O1B C5B C4B 123.3(6)
N2B C5B C4B 114.9(5)
O2B C6B O3B 129.0(6)
O2B C6B N2B 121.0(5)
O3B C6B N2B 110.0(5)
O3B C7B C8B 107.9(5)
O3B C7B C9B 102.4(5)
C8B C7B C9B 111.0(5)
O3B C7B C10B 111.2(5)
C8B C7B C10B 112.1(6)
C9B C7B C10B 111.8(5)
C7B C8B H811 109.5
C7B C8B H812 109.5
H811 C8B H812 109.5
C7B C8B H813 109.5
H811 C8B H813 109.5
H812 C8B H813 109.5
C7B C9B H911 109.5
C7B C9B H912 109.5
H911 C9B H912 109.5
C7B C9B H913 109.5
H911 C9B H913 109.5
H912 C9B H913 109.5
C7B C10B H10D 109.5
C7B C10B H10E 109.5
H10D C10B H10E 109.5
C7B C10B H10F 109.5
H10D C10B H10F 109.5
H10E C10B H10F 109.5
C12B C11B O4B 109.4(5)
C12B C11B C3B 135.2(5)
O4B C11B C3B 115.4(5)
C11B C12B C13B 107.1(5)
C11B C12B H12B 126.4
C13B C12B H12B 126.4
C14B C13B C12B 105.9(6)
C14B C13B H13B 127.0
C12B C13B H13B 127.0
C13B C14B O4B 110.9(6)
C13B C14B H14B 124.5
O4B C14B H14B 124.5
C20B C15B C16B 118.5(6)
C20B C15B C1B 121.2(6)
C16B C15B C1B 120.3(6)
C17B C16B C15B 120.2(6)
C17B C16B H16B 119.9
C15B C16B H16B 119.9
C16B C17B C18B 120.9(6)
C16B C17B H17B 119.5
C18B C17B H17B 119.5
C19B C18B C17B 119.5(6)
C19B C18B H18B 120.3
C17B C18B H18B 120.3
C18B C19B C20B 120.2(6)
C18B C19B H19B 119.9
C20B C19B H19B 119.9
C15B C20B C19B 120.6(6)
C15B C20B H20B 119.7
C19B C20B H20B 119.7

loop_
_geom_bond_atom_site_label_1
_geom_bond_atom_site_label_2
_geom_bond_distance
N1A C1A 1.286(8)
N1A N2A 1.438(7)
N2A C5A 1.415(8)
N2A C6A 1.424(8)
O1A C5A 1.219(8)
O2A C6A 1.183(8)
O4A C11A 1.364(7)
O4A C14A 1.370(7)
C1A C2A 1.491(8)
C1A C15A 1.507(9)
C2A C3A 1.547(8)
C2A H201 0.99
C2A H202 0.99
C3A C11A 1.489(8)
C3A C4A 1.541(8)
C3A H3A 1.0
C4A C5A 1.500(8)
C4A H401 0.99
C4A H402 0.99
C6A O3A 1.301(7)
O3A C7A 1.491(7)
C7A C8A 1.477(10)
C7A C9A 1.487(11)
C7A C10A 1.499(11)
C8A H801 0.98
C8A H802 0.98
C8A H803 0.98
C9A H901 0.98
C9A H902 0.98
C9A H903 0.98
C10A H10A 0.98
C10A H10B 0.98
C10A H10C 0.98
C11A C12A 1.373(9)
C12A C13A 1.422(9)
C12A H12A 0.95
C13A C14A 1.334(9)
C13A H13A 0.95
C14A H14A 0.95
C15A C20A 1.377(9)
C15A C16A 1.412(8)
C16A C17A 1.381(9)
C16A H16A 0.95
C17A C18A 1.406(9)
C17A H17A 0.95
C18A C19A 1.353(9)
C18A H18A 0.95
C19A C20A 1.414(9)
C19A H19A 0.95
C20A H20A 0.95
N1B C1B 1.296(7)
N1B N2B 1.417(7)
N2B C5B 1.409(8)
N2B C6B 1.434(8)
O1B C5B 1.213(7)
O2B C6B 1.184(7)
O3B C6B 1.325(7)
O3B C7B 1.503(7)
O4B C14B 1.359(7)
O4B C11B 1.374(7)
C1B C15B 1.483(8)
C1B C2B 1.499(8)
C2B C3B 1.543(8)
C2B H211 0.99
C2B H212 0.99
C3B C11B 1.483(8)
C3B C4B 1.543(8)
C3B H3B 1.0
C4B C5B 1.499(8)
C4B H411 0.99
C4B H412 0.99
C7B C8B 1.512(9)
C7B C9B 1.513(9)
C7B C10B 1.517(9)
C8B H811 0.98
C8B H812 0.98
C8B H813 0.98
C9B H911 0.98
C9B H912 0.98
C9B H913 0.98
C10B H10D 0.98
C10B H10E 0.98
C10B H10F 0.98
C11B C12B 1.345(8)
C12B C13B 1.428(8)
C12B H12B 0.95
C13B C14B 1.338(9)
C13B H13B 0.95
C14B H14B 0.95
C15B C20B 1.390(8)
C15B C16B 1.398(8)
C16B C17B 1.378(9)
C16B H16B 0.95
C17B C18B 1.379(9)
C17B H17B 0.95
C18B C19B 1.378(9)
C18B H18B 0.95
C19B C20B 1.390(8)
C19B H19B 0.95
C20B H20B 0.95

loop_
_geom_hbond_atom_site_label_D
_geom_hbond_atom_site_label_H
_geom_hbond_atom_site_label_A
_geom_hbond_site_symmetry_A
_geom_hbond_distance_DH
_geom_hbond_distance_HA
_geom_hbond_distance_DA
_geom_hbond_angle_DHA
C4A H401 O4A 1_455 0.99 2.52 3.456(7) 158.4
C8A H801 O2A . 0.98 2.42 2.984(9) 116.1
C9A H903 O2B 1_565 0.98 2.51 3.477(11) 171.1
C10A H10A O1A 1_455 0.98 2.54 3.517(10) 177.3
C10A H10C O2A . 0.98 2.42 3.003(11) 118.0
C14A H14A O1A 2_847 0.95 2.50 3.298(8) 141.8
C4B H411 O4B 1_655 0.99 2.50 3.442(7) 159.1
C8B H813 O2B . 0.98 2.57 3.115(8) 114.8
C9B H912 O2A . 0.98 2.54 3.410(8) 148.5
C10B H10D O2B . 0.98 2.42 2.983(8) 115.9
C13B H13B O1B 2_546 0.95 2.64 3.203(7) 118.7
C14B H14B O1B 2_446 0.95 2.55 3.337(7) 140.4

loop_
_geom_torsion_atom_site_label_1
_geom_torsion_atom_site_label_2
_geom_torsion_atom_site_label_3
_geom_torsion_atom_site_label_4
_geom_torsion
C1A N1A N2A C5A -54.1(8)
C1A N1A N2A C6A 132.1(6)
N2A N1A C1A C2A -0.1(9)
N2A N1A C1A C15A 179.3(5)
N1A C1A C2A C3A 75.1(8)
C15A C1A C2A C3A -104.2(6)
C1A C2A C3A C11A 82.9(6)
C1A C2A C3A C4A -41.5(7)
C11A C3A C4A C5A -172.1(5)
C2A C3A C4A C5A -45.6(7)
C6A N2A C5A O1A -8.9(9)
N1A N2A C5A O1A 178.3(5)
C6A N2A C5A C4A 173.1(5)
N1A N2A C5A C4A 0.3(8)
C3A C4A C5A O1A -101.7(7)
C3A C4A C5A N2A 76.2(6)
C5A N2A C6A O2A 163.2(6)
N1A N2A C6A O2A -23.3(8)
C5A N2A C6A O3A -20.1(9)
N1A N2A C6A O3A 153.4(5)
O2A C6A O3A C7A -9.7(11)
N2A C6A O3A C7A 173.8(5)
C6A O3A C7A C8A -56.7(9)
C6A O3A C7A C9A -175.3(8)
C6A O3A C7A C10A 66.9(9)
C14A O4A C11A C12A -0.8(7)
C14A O4A C11A C3A 179.4(5)
C4A C3A C11A O4A -119.0(6)
C2A C3A C11A O4A 117.1(6)
C4A C3A C11A C12A 61.2(9)
C2A C3A C11A C12A -62.7(9)
O4A C11A C12A C13A 1.9(7)
C3A C11A C12A C13A -178.2(7)
C11A C12A C13A C14A -2.4(8)
C12A C13A C14A O4A 2.0(8)
C11A O4A C14A C13A -0.8(7)
N1A C1A C15A C20A 151.6(6)
C2A C1A C15A C20A -29.1(9)
N1A C1A C15A C16A -28.6(8)
C2A C1A C15A C16A 150.8(6)
C20A C15A C16A C17A -2.4(10)
C1A C15A C16A C17A 177.7(6)
C15A C16A C17A C18A 0.3(11)
C16A C17A C18A C19A 0.7(11)
C17A C18A C19A C20A 0.3(11)
C16A C15A C20A C19A 3.4(10)
C1A C15A C20A C19A -176.7(6)
C18A C19A C20A C15A -2.4(11)
C1B N1B N2B C5B -50.1(8)
C1B N1B N2B C6B 129.9(6)
N2B N1B C1B C15B 176.3(5)
N2B N1B C1B C2B -2.0(8)
N1B C1B C2B C3B 76.4(7)
C15B C1B C2B C3B -101.8(6)
C1B C2B C3B C11B 81.1(6)
C1B C2B C3B C4B -42.7(6)
C11B C3B C4B C5B -170.2(5)
C2B C3B C4B C5B -45.1(6)
N1B N2B C5B O1B 173.1(5)
C6B N2B C5B O1B -6.8(9)
N1B N2B C5B C4B -3.7(8)
C6B N2B C5B C4B 176.3(5)
C3B C4B C5B O1B -98.6(7)
C3B C4B C5B N2B 78.3(6)
C7B O3B C6B O2B -17.2(9)
C7B O3B C6B N2B 164.5(5)
C5B N2B C6B O2B 138.6(6)
N1B N2B C6B O2B -41.3(8)
C5B N2B C6B O3B -43.0(7)
N1B N2B C6B O3B 137.1(5)
C6B O3B C7B C8B -60.7(7)
C6B O3B C7B C9B -177.9(5)
C6B O3B C7B C10B 62.7(7)
C14B O4B C11B C12B 0.4(6)
C14B O4B C11B C3B -177.8(5)
C2B C3B C11B C12B -113.1(8)
C4B C3B C11B C12B 9.8(9)
C2B C3B C11B O4B 64.6(6)
C4B C3B C11B O4B -172.5(5)
O4B C11B C12B C13B -0.8(7)
C3B C11B C12B C13B 177.0(6)
C11B C12B C13B C14B 0.8(7)
C12B C13B C14B O4B -0.6(7)
C11B O4B C14B C13B 0.1(7)
N1B C1B C15B C20B -167.3(5)
C2B C1B C15B C20B 11.0(9)
N1B C1B C15B C16B 13.4(9)
C2B C1B C15B C16B -168.3(6)
C20B C15B C16B C17B -2.4(10)
C1B C15B C16B C17B 176.8(6)
C15B C16B C17B C18B 2.2(11)
C16B C17B C18B C19B 0.0(10)
C17B C18B C19B C20B -1.9(10)
C16B C15B C20B C19B 0.5(9)
C1B C15B C20B C19B -178.7(6)
C18B C19B C20B C15B 1.6(10)
